data_4107897
loop_
_publ_author_name
'Liang Luo'
'Christopher Wilhelm'
'Aiwu Sun'
'Clare P. Grey'
'Joseph W. Lauher'
'Nancy S. Goroff'

_publ_section_title
;
 Poly(diiododiacetylene): Preparation, Isolation, and Full
 Characterization of a Very Simple Poly(diacetylene)
;
_journal_name_full 'Journal of the American Chemical Society'
_journal_page_first 7702
_journal_page_last 7709
_journal_paper_doi 10.1021/ja8011403
_journal_volume 130
_journal_year 2008
_chemical_formula_sum 'C20 H18 I4 N4 O2'
_chemical_formula_weight 853.98
_chemical_name_systematic
; 
 ? 
;
_space_group_IT_number 2
_symmetry_cell_setting triclinic
_symmetry_space_group_name_Hall '-P 1'
_symmetry_space_group_name_H-M 'P -1'
_atom_sites_solution_hydrogens geom
_atom_sites_solution_primary direct
_atom_sites_solution_secondary difmap
_audit_creation_method SHELXL-97
_cell_angle_alpha 92.121(11)
_cell_angle_beta 96.382(14)
_cell_angle_gamma 97.568(12)
_cell_formula_units_Z 1
_cell_length_a 4.980(4)
_cell_length_b 8.509(6)
_cell_length_c 16.242(12)
_cell_measurement_temperature 273(2)
_cell_volume 677.1(9)
_computing_structure_refinement 'SHELXL-97 (Sheldrick, 1997)'
_computing_structure_solution 'SHELXS-97 (Sheldrick, 1990)'
_diffrn_ambient_temperature 273(2)
_diffrn_measured_fraction_theta_full 0.854
_diffrn_measured_fraction_theta_max 0.854
_diffrn_radiation_monochromator graphite
_diffrn_radiation_source 'fine-focus sealed tube'
_diffrn_radiation_type MoK\a
_diffrn_radiation_wavelength 0.71073
_diffrn_reflns_av_R_equivalents 0.1480
_diffrn_reflns_av_sigmaI/netI 0.7525
_diffrn_reflns_limit_h_max 6
_diffrn_reflns_limit_h_min -6
_diffrn_reflns_limit_k_max 10
_diffrn_reflns_limit_k_min -10
_diffrn_reflns_limit_l_max 21
_diffrn_reflns_limit_l_min -9
_diffrn_reflns_number 4098
_diffrn_reflns_theta_full 28.37
_diffrn_reflns_theta_max 28.37
_diffrn_reflns_theta_min 1.26
_exptl_absorpt_coefficient_mu 4.624
_exptl_crystal_density_diffrn 2.095
_exptl_crystal_F_000 394
_refine_diff_density_max 1.129
_refine_diff_density_min -0.728
_refine_diff_density_rms 0.162
_refine_ls_extinction_method none
_refine_ls_goodness_of_fit_ref 0.645
_refine_ls_hydrogen_treatment mixed
_refine_ls_matrix_type full
_refine_ls_number_parameters 136
_refine_ls_number_reflns 2903
_refine_ls_number_restraints 0
_refine_ls_restrained_S_all 0.645
_refine_ls_R_factor_all 0.3385
_refine_ls_R_factor_gt 0.0636
_refine_ls_shift/su_max 0.134
_refine_ls_shift/su_mean 0.027
_refine_ls_structure_factor_coef Fsqd
_refine_ls_weighting_details 'calc w=1/[\s^2^(Fo^2^)+(0.0586P)^2^+0.0000P] where P=(Fo^2^+2Fc^2^)/3'
_refine_ls_weighting_scheme calc
_refine_ls_wR_factor_gt 0.1272
_refine_ls_wR_factor_ref 0.1743
_reflns_number_gt 561
_reflns_number_total 2903
_reflns_threshold_expression >2sigma(I)
_cod_data_source_file ja8011403-file005.cif
_cod_data_source_block monomer
_cod_original_cell_volume 677.0(8)
_cod_database_code 4107897

loop_
_symmetry_equiv_pos_as_xyz
'x, y, z'
'-x, -y, -z'

loop_
_atom_site_label
_atom_site_type_symbol
_atom_site_fract_x
_atom_site_fract_y
_atom_site_fract_z
_atom_site_U_iso_or_equiv
_atom_site_adp_type
_atom_site_occupancy
_atom_site_symmetry_multiplicity
_atom_site_calc_flag
_atom_site_refinement_flags
C10 C -0.098(5) 0.897(3) 0.1929(15) 0.092(8) Uani 1 1 d .
C9 C 0.097(4) 0.939(2) 0.2497(15) 0.060(7) Uani 1 1 d .
C8 C 0.497(5) 1.055(2) 0.3617(13) 0.073(7) Uani 1 1 d .
C7 C 0.306(5) 0.993(2) 0.3031(14) 0.058(6) Uani 1 1 d .
I1 I 0.7741(3) 1.15625(18) 0.43909(10) 0.0818(7) Uani 1 1 d .
I2 I -0.3625(3) 0.81999(19) 0.10142(10) 0.0909(7) Uani 1 1 d .
O1 O 1.277(2) 0.6118(14) 0.9599(7) 0.057(4) Uani 1 1 d .
N1 N 0.831(3) 0.5926(17) 0.9203(9) 0.051(4) Uani 1 1 d .
H1 H 0.6711 0.5501 0.9291 0.061 Uiso 1 1 calc R
C1 C 1.044(4) 0.555(2) 0.9676(11) 0.048(6) Uani 1 1 d .
C2 C 0.853(3) 0.703(2) 0.8538(12) 0.056(6) Uani 1 1 d .
H2A H 1.0104 0.7827 0.8691 0.067 Uiso 1 1 calc R
H2B H 0.6925 0.7561 0.8479 0.067 Uiso 1 1 calc R
N2 N 0.188(4) 0.324(2) 0.5660(15) 0.102(8) Uani 1 1 d .
C6 C 0.391(5) 0.382(3) 0.5960(17) 0.074(8) Uani 1 1 d .
C5 C 0.647(4) 0.453(3) 0.6439(13) 0.090(8) Uani 1 1 d .
H5A H 0.7388 0.5318 0.6112 0.108 Uiso 1 1 calc R
H5B H 0.7639 0.3710 0.6533 0.108 Uiso 1 1 calc R
C3 C 0.882(4) 0.623(2) 0.7714(12) 0.068(6) Uani 1 1 d .
H3A H 1.0160 0.5503 0.7801 0.081 Uiso 1 1 calc R
H3B H 0.9520 0.7034 0.7354 0.081 Uiso 1 1 calc R
C4 C 0.615(3) 0.531(2) 0.7273(12) 0.071(6) Uani 1 1 d .
H4A H 0.5464 0.4499 0.7629 0.085 Uiso 1 1 calc R
H4B H 0.4808 0.6035 0.7190 0.085 Uiso 1 1 calc R

loop_
_atom_site_aniso_label
_atom_site_aniso_U_11
_atom_site_aniso_U_22
_atom_site_aniso_U_33
_atom_site_aniso_U_23
_atom_site_aniso_U_13
_atom_site_aniso_U_12
C10 0.11(2) 0.075(18) 0.08(2) 0.031(16) 0.005(18) -0.007(16)
C9 0.046(16) 0.061(16) 0.07(2) 0.015(15) 0.002(14) 0.014(13)
C8 0.13(2) 0.046(15) 0.043(16) 0.016(13) 0.027(16) 0.005(14)
C7 0.066(17) 0.072(18) 0.048(19) 0.010(15) 0.032(14) 0.033(15)
I1 0.0608(10) 0.0980(14) 0.0947(14) 0.0394(11) 0.0205(10) 0.0217(9)
I2 0.0769(12) 0.0855(14) 0.1065(16) -0.0023(11) 0.0088(12) 0.0004(9)
O1 0.021(7) 0.077(10) 0.080(11) 0.019(8) 0.013(7) 0.021(7)
N1 0.041(10) 0.070(12) 0.041(11) 0.017(9) 0.007(9) -0.005(9)
C1 0.026(12) 0.064(16) 0.052(17) 0.000(11) -0.017(13) 0.013(12)
C2 0.012(10) 0.095(17) 0.054(15) 0.018(14) -0.016(10) -0.006(10)
N2 0.072(16) 0.096(18) 0.14(2) -0.028(15) 0.052(17) 0.001(13)
C6 0.062(19) 0.053(17) 0.12(3) 0.015(16) 0.04(2) 0.017(15)
C5 0.079(18) 0.14(2) 0.058(18) -0.021(16) 0.027(15) 0.027(16)
C3 0.086(17) 0.068(16) 0.042(15) 0.014(12) -0.001(14) -0.010(13)
C4 0.051(14) 0.096(18) 0.068(16) 0.021(14) 0.031(13) -0.008(12)

loop_
_atom_type_symbol
_atom_type_description
_atom_type_scat_dispersion_real
_atom_type_scat_dispersion_imag
_atom_type_scat_source
C C 0.0033 0.0016 'International Tables Vol C Tables 4.2.6.8 and 6.1.1.4'
H H 0.0000 0.0000 'International Tables Vol C Tables 4.2.6.8 and 6.1.1.4'
N N 0.0061 0.0033 'International Tables Vol C Tables 4.2.6.8 and 6.1.1.4'
O O 0.0106 0.0060 'International Tables Vol C Tables 4.2.6.8 and 6.1.1.4'
I I -0.4742 1.8119 'International Tables Vol C Tables 4.2.6.8 and 6.1.1.4'

loop_
_geom_angle_atom_site_label_1
_geom_angle_atom_site_label_2
_geom_angle_atom_site_label_3
_geom_angle
_geom_angle_site_symmetry_3
C9 C10 I2 173(2) .
C10 C9 C7 174(2) .
C7 C8 I1 175.1(17) .
C9 C7 C8 173.5(19) .
C1 N1 C2 123.4(14) .
O1 C1 N1 122.3(16) .
O1 C1 C1 126(2) 2_767
N1 C1 C1 111(2) 2_767
N1 C2 C3 113.4(17) .
N2 C6 C5 174(3) .
C6 C5 C4 114.7(18) .
C2 C3 C4 114.2(16) .
C5 C4 C3 113.6(16) .

loop_
_geom_bond_atom_site_label_1
_geom_bond_atom_site_label_2
_geom_bond_distance
_geom_bond_site_symmetry_2
C10 C9 1.27(2) .
C10 I2 1.91(3) .
C9 C7 1.30(3) .
C8 C7 1.31(2) .
C8 I1 1.86(2) .
O1 C1 1.221(17) .
N1 C1 1.318(19) .
N1 C2 1.460(19) .
C1 C1 1.50(3) 2_767
C2 C3 1.51(2) .
N2 C6 1.12(3) .
C6 C5 1.46(3) .
C5 C4 1.52(2) .
C3 C4 1.54(2) .
